data_7133634
loop_
_publ_author_name
'Dash, Om Prakash'
'Garg, Divya'
'Volla, Chandra M. R.'

_publ_section_title
;
 Rh(III)-catalyzed aldehydic and aryl C-H alkylation with cyclopropanols
 <i>via</i> C-H/C-C bond activation.
;
_journal_issue 76
_journal_name_full 'Chemical communications (Cambridge, England)'
_journal_page_first 10576
_journal_page_last 10579
_journal_paper_doi 10.1039/d4cc03797a
_journal_volume 60
_journal_year 2024
_chemical_formula_moiety 'C23 H20 F N O4 S'
_chemical_formula_sum 'C23 H20 F N O4 S'
_chemical_formula_weight 425.46
_space_group_crystal_system monoclinic
_space_group_IT_number 14
_space_group_name_Hall '-P 2ybc'
_space_group_name_H-M_alt 'P 1 21/c 1'
_atom_sites_solution_hydrogens mixed
_atom_sites_solution_primary dual
_audit_creation_date 2024-07-22
_audit_creation_method
;
Olex2 1.5
(compiled 2024.02.16 svn.r378c4104 for OlexSys, GUI svn.r6928)
;
_audit_update_record
;
2024-07-22 deposited with the CCDC.	2024-08-29 downloaded from the CCDC.
;
_cell_angle_alpha 90
_cell_angle_beta 101.066(6)
_cell_angle_gamma 90
_cell_formula_units_Z 4
_cell_length_a 21.0724(16)
_cell_length_b 8.3789(4)
_cell_length_c 11.4598(7)
_cell_measurement_reflns_used 2165
_cell_measurement_temperature 150.00(10)
_cell_measurement_theta_max 20.7210
_cell_measurement_theta_min 2.6160
_cell_volume 1985.8(2)
_computing_cell_refinement 'CrysAlisPro 1.171.41.93a (Rigaku OD, 2020)'
_computing_data_collection 'CrysAlisPro 1.171.41.93a (Rigaku OD, 2020)'
_computing_data_reduction 'CrysAlisPro 1.171.41.93a (Rigaku OD, 2020)'
_computing_molecular_graphics 'Olex2 1.5 (Dolomanov et al., 2009)'
_computing_publication_material 'Olex2 1.5 (Dolomanov et al., 2009)'
_computing_structure_refinement 'SHELXL 2018/3 (Sheldrick, 2015)'
_computing_structure_solution 'SHELXT 2018/2 (Sheldrick, 2018)'
_diffrn_ambient_environment N~2~
_diffrn_ambient_temperature 150.00(10)
_diffrn_detector 'CCD plate'
_diffrn_detector_area_resol_mean 8
_diffrn_measured_fraction_theta_full 0.999
_diffrn_measured_fraction_theta_max 0.999
_diffrn_measurement_details
;
List of Runs (angles in degrees, time in seconds):

  # Type    Start    End  Width  t~exp~   \w     \q     \k     \f   Frames
#--------------------------------------------------------------------------
  1  \f    -78.01 153.99   1.00    4.00   9.41 -12.98 -31.50    --   232
  2  \w    -65.46  -0.46   1.00    4.00    --  -15.96  94.56   1.16   65
  3  \w   -108.63  15.37   1.00    4.00    --  -12.98 -59.25  20.08  124
  4  \f    -52.21 155.79   1.00    4.00  16.12 -12.98 -59.25    --   208
  5  \w    -55.98   0.02   1.00    4.00    --   -6.49  94.56 -34.84   56
  6  \w   -108.63  15.37   1.00    4.00    --  -12.98 -59.25  71.08  124
;
_diffrn_measurement_device 'abstract diffractometer'
_diffrn_measurement_device_type 'Saxi-CrysAlisPro-abstract goniometer imported SAXI images'
_diffrn_measurement_method '\w and \f scans'
_diffrn_orient_matrix_type 'CrysAlisPro convention (1999,Acta A55,543-557)'
_diffrn_orient_matrix_UB_11 0.0060272000
_diffrn_orient_matrix_UB_12 -0.0139243000
_diffrn_orient_matrix_UB_13 -0.0579715000
_diffrn_orient_matrix_UB_21 0.0335300000
_diffrn_orient_matrix_UB_22 -0.0072851000
_diffrn_orient_matrix_UB_23 0.0236515000
_diffrn_orient_matrix_UB_31 -0.0039605000
_diffrn_orient_matrix_UB_32 -0.0831565000
_diffrn_orient_matrix_UB_33 0.0076335000
_diffrn_radiation_monochromator graphite
_diffrn_radiation_probe x-ray
_diffrn_radiation_type 'Mo K\a'
_diffrn_radiation_wavelength 0.71073
_diffrn_reflns_av_R_equivalents 0.1664
_diffrn_reflns_av_unetI/netI 0.0679
_diffrn_reflns_Laue_measured_fraction_full 0.999
_diffrn_reflns_Laue_measured_fraction_max 0.999
_diffrn_reflns_limit_h_max 25
_diffrn_reflns_limit_h_min -25
_diffrn_reflns_limit_k_max 9
_diffrn_reflns_limit_k_min -9
_diffrn_reflns_limit_l_max 13
_diffrn_reflns_limit_l_min -13
_diffrn_reflns_number 40033
_diffrn_reflns_point_group_measured_fraction_full 0.999
_diffrn_reflns_point_group_measured_fraction_max 0.999
_diffrn_reflns_theta_full 24.998
_diffrn_reflns_theta_max 24.998
_diffrn_reflns_theta_min 2.623
_diffrn_source 'fine-focus sealed X-ray tube'
_diffrn_source_type 'Enhance (Mo) X-ray Source'
_exptl_absorpt_coefficient_mu 0.203
_exptl_absorpt_correction_T_max 1.00000
_exptl_absorpt_correction_T_min 0.14979
_exptl_absorpt_correction_type multi-scan
_exptl_absorpt_process_details
;
CrysAlisPro 1.171.41.93a (Rigaku Oxford Diffraction, 2020)
Empirical absorption correction using spherical harmonics,
implemented in SCALE3 ABSPACK scaling algorithm.
;
_exptl_crystal_colour yellow
_exptl_crystal_colour_primary yellow
_exptl_crystal_density_diffrn 1.423
_exptl_crystal_description block
_exptl_crystal_F_000 888
_exptl_crystal_size_max 0.087
_exptl_crystal_size_mid 0.067
_exptl_crystal_size_min 0.045
_refine_diff_density_max 0.258
_refine_diff_density_min -0.541
_refine_diff_density_rms 0.067
_refine_ls_extinction_method none
_refine_ls_goodness_of_fit_ref 1.042
_refine_ls_hydrogen_treatment constr
_refine_ls_matrix_type full
_refine_ls_number_parameters 272
_refine_ls_number_reflns 3475
_refine_ls_number_restraints 0
_refine_ls_restrained_S_all 1.042
_refine_ls_R_factor_all 0.0890
_refine_ls_R_factor_gt 0.0556
_refine_ls_shift/su_max 0.000
_refine_ls_shift/su_mean 0.000
_refine_ls_structure_factor_coef Fsqd
_refine_ls_weighting_details 'w=1/[\s^2^(Fo^2^)+(0.0651P)^2^+0.5165P] where P=(Fo^2^+2Fc^2^)/3'
_refine_ls_weighting_scheme calc
_refine_ls_wR_factor_gt 0.1281
_refine_ls_wR_factor_ref 0.1475
_reflns_Friedel_coverage 0.000
_reflns_number_gt 2381
_reflns_number_total 3475
_reflns_threshold_expression 'I > 2\s(I)'
_cod_data_source_file d4cc03797a2.cif
_cod_data_source_block cmrv_dg_200_re_autored
_cod_depositor_comments 'Adding full bibliography for 7133632--7133634.cif.'
_cod_database_code 7133634
_shelx_shelxl_version_number 2018/3
_shelx_space_group_comment
;
The symmetry employed for this shelxl refinement is uniquely defined
by the following loop, which should always be used as a source of
symmetry information in preference to the above space-group names.
They are only intended as comments.
;
_shelx_estimated_absorpt_t_max 0.991
_shelx_estimated_absorpt_t_min 0.983
_reflns_odcompleteness_completeness 85.19
_reflns_odcompleteness_iscentric 1
_reflns_odcompleteness_theta 34.42
_olex2_refinement_description
;
1. Fixed Uiso
 At 1.2 times of:
  All C(H) groups, All C(H,H) groups, All N(H) groups
 At 1.5 times of:
  All C(H,H,H) groups
2.a Riding coordinates:
 N007(H007)
2.b Secondary CH2 refined with riding coordinates:
 C00L(H00A,H00B), C00O(H00F,H00G)
2.c Aromatic/amide H refined with riding coordinates:
 C00C(H00C), C00D(H00D), C00E(H00E), C00I(H00I), C00J(H00J), C00K(H00K),
 C00M(H00M), C00P(H00P), C00Q(H00Q), C00R(H00R), C00S(H00S), C00T(H00T)
2.d Idealised Me refined as rotating group:
 C00U(H00H,H00L,H00N)
;
_olex2_submission_special_instructions 'No special instructions were received'
_oxdiff_exptl_absorpt_empirical_details
;
Empirical correction (ABSPACK) includes:
- Absorption correction using spherical harmonics
- Frame scaling
;
_oxdiff_exptl_absorpt_empirical_full_max 2.871
_oxdiff_exptl_absorpt_empirical_full_min 0.342

loop_
_space_group_symop_operation_xyz
'x, y, z'
'-x, y+1/2, -z+1/2'
'-x, -y, -z'
'x, -y-1/2, z-1/2'

loop_
_atom_site_label
_atom_site_type_symbol
_atom_site_fract_x
_atom_site_fract_y
_atom_site_fract_z
_atom_site_U_iso_or_equiv
_atom_site_adp_type
_atom_site_occupancy
_atom_site_site_symmetry_order
_atom_site_calc_flag
_atom_site_refinement_flags_posn
_atom_site_refinement_flags_adp
_atom_site_refinement_flags_occupancy
_atom_site_disorder_assembly
_atom_site_disorder_group
S01 S 0.65444(4) 0.84214(8) 0.86232(7) 0.0263(2) Uani 1 1 d . . . . .
F002 F 0.95398(10) 0.0788(2) 0.42187(17) 0.0446(5) Uani 1 1 d . . . . .
O003 O 0.66975(11) 0.6781(2) 0.89072(18) 0.0312(5) Uani 1 1 d . . . . .
O004 O 0.64562(11) 0.9500(2) 0.95442(17) 0.0314(5) Uani 1 1 d . . . . .
O005 O 0.77543(10) 0.7877(2) 0.64420(19) 0.0327(6) Uani 1 1 d . . . . .
O006 O 0.92209(12) 0.7409(3) 0.6668(2) 0.0439(6) Uani 1 1 d . . . . .
N007 N 0.71431(12) 0.9019(3) 0.8018(2) 0.0284(6) Uani 1 1 d . . . . .
H007 H 0.719826 0.830889 0.748096 0.034 Uiso 1 1 d R U . . .
C008 C 0.76076(15) 1.0679(3) 0.6655(3) 0.0252(7) Uani 1 1 d . . . . .
C009 C 0.58473(15) 0.8476(3) 0.7503(2) 0.0219(7) Uani 1 1 d . . . . .
C00A C 0.72351(15) 1.0548(3) 0.7554(3) 0.0245(7) Uani 1 1 d . . . . .
C00B C 0.78777(15) 0.9239(3) 0.6159(2) 0.0256(7) Uani 1 1 d . . . . .
C00C C 0.53206(16) 0.9400(3) 0.7644(3) 0.0291(8) Uani 1 1 d . . . . .
H00C H 0.534269 1.005336 0.832817 0.035 Uiso 1 1 calc R U . . .
C00D C 0.58258(16) 0.7550(3) 0.6501(3) 0.0285(8) Uani 1 1 d . . . . .
H00D H 0.618973 0.693048 0.640414 0.034 Uiso 1 1 calc R U . . .
C00E C 0.77283(16) 1.2205(3) 0.6249(3) 0.0306(8) Uani 1 1 d . . . . .
H00E H 0.798096 1.231016 0.564993 0.037 Uiso 1 1 calc R U . . .
C00F C 0.89778(16) 0.6911(4) 0.5687(3) 0.0311(8) Uani 1 1 d . . . . .
C00G C 0.47256(16) 0.8422(3) 0.5768(3) 0.0297(8) Uani 1 1 d . . . . .
C00H C 0.91206(15) 0.5271(4) 0.5295(3) 0.0287(7) Uani 1 1 d . . . . .
C00I C 0.47644(16) 0.9361(3) 0.6783(3) 0.0302(8) Uani 1 1 d . . . . .
H00I H 0.440217 0.998441 0.688353 0.036 Uiso 1 1 calc R U . . .
C00J C 0.52683(16) 0.7534(3) 0.5642(3) 0.0301(8) Uani 1 1 d . . . . .
H00J H 0.525401 0.690440 0.494811 0.036 Uiso 1 1 calc R U . . .
C00K C 0.70020(16) 1.1930(3) 0.8011(3) 0.0313(8) Uani 1 1 d . . . . .
H00K H 0.675624 1.185161 0.862194 0.038 Uiso 1 1 calc R U . . .
C00L C 0.85326(16) 0.7927(3) 0.4802(3) 0.0313(8) Uani 1 1 d . . . . .
H00A H 0.813879 0.730214 0.448257 0.038 Uiso 1 1 calc R U . . .
H00B H 0.874983 0.817388 0.413085 0.038 Uiso 1 1 calc R U . . .
C00M C 0.96368(16) 0.2712(4) 0.5744(3) 0.0339(8) Uani 1 1 d . . . . .
H00M H 0.988826 0.199664 0.628864 0.041 Uiso 1 1 calc R U . . .
C00N C 0.94083(16) 0.2272(4) 0.4584(3) 0.0327(8) Uani 1 1 d . . . . .
C00O C 0.83333(17) 0.9475(3) 0.5304(3) 0.0344(8) Uani 1 1 d . . . . .
H00F H 0.872514 1.003670 0.572084 0.041 Uiso 1 1 calc R U . . .
H00G H 0.812120 1.016257 0.464073 0.041 Uiso 1 1 calc R U . . .
C00P C 0.89067(17) 0.4761(4) 0.4130(3) 0.0354(8) Uani 1 1 d . . . . .
H00P H 0.865800 0.546748 0.357387 0.043 Uiso 1 1 calc R U . . .
C00Q C 0.94909(16) 0.4219(4) 0.6095(3) 0.0323(8) Uani 1 1 d . . . . .
H00Q H 0.964433 0.454818 0.689258 0.039 Uiso 1 1 calc R U . . .
C00R C 0.74900(17) 1.3561(3) 0.6696(3) 0.0353(8) Uani 1 1 d . . . . .
H00R H 0.757396 1.458370 0.640214 0.042 Uiso 1 1 calc R U . . .
C00S C 0.71286(17) 1.3414(4) 0.7574(3) 0.0358(8) Uani 1 1 d . . . . .
H00S H 0.696386 1.434532 0.788336 0.043 Uiso 1 1 calc R U . . .
C00T C 0.90456(17) 0.3266(4) 0.3764(3) 0.0384(9) Uani 1 1 d . . . . .
H00T H 0.889555 0.292808 0.296798 0.046 Uiso 1 1 calc R U . . .
C00U C 0.41221(17) 0.8372(4) 0.4833(3) 0.0408(9) Uani 1 1 d . . . . .
H00H H 0.393049 0.730388 0.481028 0.061 Uiso 1 1 calc R U . . .
H00L H 0.422817 0.861880 0.405671 0.061 Uiso 1 1 calc R U . . .
H00N H 0.381293 0.916012 0.502010 0.061 Uiso 1 1 calc R U . . .

loop_
_atom_site_aniso_label
_atom_site_aniso_U_11
_atom_site_aniso_U_22
_atom_site_aniso_U_33
_atom_site_aniso_U_23
_atom_site_aniso_U_13
_atom_site_aniso_U_12
S01 0.0290(5) 0.0268(4) 0.0235(4) 0.0005(3) 0.0059(3) 0.0009(3)
F002 0.0551(14) 0.0319(10) 0.0472(12) -0.0038(8) 0.0108(10) 0.0082(9)
O003 0.0339(14) 0.0265(11) 0.0333(13) 0.0050(9) 0.0066(10) 0.0029(9)
O004 0.0359(14) 0.0355(12) 0.0231(12) -0.0056(9) 0.0065(10) 0.0003(10)
O005 0.0359(15) 0.0252(11) 0.0390(13) 0.0001(9) 0.0124(11) -0.0004(9)
O006 0.0434(16) 0.0501(14) 0.0339(14) -0.0154(11) -0.0029(12) 0.0014(12)
N007 0.0301(17) 0.0244(13) 0.0314(15) -0.0011(11) 0.0078(12) 0.0019(11)
C008 0.0221(18) 0.0260(16) 0.0258(17) -0.0015(12) 0.0005(14) 0.0002(13)
C009 0.0270(19) 0.0223(14) 0.0177(15) 0.0006(11) 0.0073(14) 0.0000(13)
C00A 0.0190(18) 0.0265(16) 0.0254(17) 0.0007(12) -0.0022(14) -0.0005(13)
C00B 0.0228(18) 0.0306(17) 0.0217(16) -0.0028(12) 0.0003(14) 0.0010(13)
C00C 0.034(2) 0.0269(16) 0.0281(18) 0.0022(13) 0.0104(16) 0.0030(14)
C00D 0.033(2) 0.0277(16) 0.0260(17) -0.0002(12) 0.0085(16) 0.0040(14)
C00E 0.028(2) 0.0302(17) 0.0318(19) 0.0037(13) 0.0025(15) -0.0017(14)
C00F 0.0211(19) 0.0422(18) 0.0316(19) -0.0034(15) 0.0094(15) -0.0027(15)
C00G 0.032(2) 0.0314(17) 0.0256(18) 0.0088(13) 0.0057(15) -0.0080(14)
C00H 0.0216(19) 0.0389(18) 0.0267(18) -0.0047(13) 0.0076(15) -0.0041(14)
C00I 0.028(2) 0.0310(17) 0.0317(18) 0.0070(13) 0.0065(16) 0.0036(14)
C00J 0.037(2) 0.0336(17) 0.0212(17) -0.0034(13) 0.0085(16) -0.0046(15)
C00K 0.030(2) 0.0334(17) 0.0306(18) -0.0027(13) 0.0070(16) 0.0035(14)
C00L 0.032(2) 0.0354(17) 0.0289(18) -0.0012(13) 0.0120(16) -0.0004(15)
C00M 0.033(2) 0.0358(18) 0.034(2) 0.0040(14) 0.0074(17) 0.0046(15)
C00N 0.029(2) 0.0334(17) 0.036(2) -0.0025(14) 0.0096(16) -0.0015(15)
C00O 0.038(2) 0.0328(17) 0.0334(19) 0.0036(14) 0.0090(17) -0.0016(15)
C00P 0.036(2) 0.0363(18) 0.0318(19) -0.0008(14) -0.0002(16) 0.0055(15)
C00Q 0.029(2) 0.0465(19) 0.0209(17) 0.0024(14) 0.0045(15) -0.0060(15)
C00R 0.037(2) 0.0260(17) 0.041(2) 0.0015(14) 0.0010(17) 0.0001(14)
C00S 0.035(2) 0.0281(17) 0.041(2) -0.0027(14) 0.0002(17) 0.0043(15)
C00T 0.040(2) 0.0418(19) 0.0299(19) -0.0055(14) -0.0029(17) 0.0045(16)
C00U 0.034(2) 0.052(2) 0.032(2) 0.0128(15) -0.0056(16) -0.0103(17)

loop_
_atom_type_symbol
_atom_type_description
_atom_type_scat_dispersion_real
_atom_type_scat_dispersion_imag
_atom_type_scat_source
C C 0.0033 0.0016 'International Tables Vol C Tables 4.2.6.8 and 6.1.1.4'
H H 0.0000 0.0000 'International Tables Vol C Tables 4.2.6.8 and 6.1.1.4'
F F 0.0171 0.0103 'International Tables Vol C Tables 4.2.6.8 and 6.1.1.4'
N N 0.0061 0.0033 'International Tables Vol C Tables 4.2.6.8 and 6.1.1.4'
O O 0.0106 0.0060 'International Tables Vol C Tables 4.2.6.8 and 6.1.1.4'
S S 0.1246 0.1234 'International Tables Vol C Tables 4.2.6.8 and 6.1.1.4'

loop_
_geom_angle_atom_site_label_1
_geom_angle_atom_site_label_2
_geom_angle_atom_site_label_3
_geom_angle
_geom_angle_site_symmetry_1
_geom_angle_site_symmetry_3
_geom_angle_publ_flag
O003 S01 N007 103.41(13) . . ?
O003 S01 C009 108.12(13) . . ?
O004 S01 O003 119.60(13) . . ?
O004 S01 N007 109.92(13) . . ?
O004 S01 C009 108.32(13) . . ?
N007 S01 C009 106.75(13) . . ?
S01 N007 H007 107.9 . . ?
C00A N007 S01 127.7(2) . . ?
C00A N007 H007 107.6 . . ?
C00A C008 C00B 121.4(2) . . ?
C00E C008 C00A 118.3(3) . . ?
C00E C008 C00B 120.3(3) . . ?
C00C C009 S01 120.3(2) . . ?
C00D C009 S01 118.9(2) . . ?
C00D C009 C00C 120.8(3) . . ?
N007 C00A C008 118.6(2) . . ?
C00K C00A N007 121.7(3) . . ?
C00K C00A C008 119.5(3) . . ?
O005 C00B C008 122.4(3) . . ?
O005 C00B C00O 119.1(3) . . ?
C008 C00B C00O 118.5(2) . . ?
C009 C00C H00C 120.3 . . ?
C00I C00C C009 119.5(3) . . ?
C00I C00C H00C 120.3 . . ?
C009 C00D H00D 120.4 . . ?
C009 C00D C00J 119.1(3) . . ?
C00J C00D H00D 120.4 . . ?
C008 C00E H00E 119.1 . . ?
C00R C00E C008 121.7(3) . . ?
C00R C00E H00E 119.1 . . ?
O006 C00F C00H 121.3(3) . . ?
O006 C00F C00L 121.7(3) . . ?
C00H C00F C00L 116.9(3) . . ?
C00I C00G C00J 118.0(3) . . ?
C00I C00G C00U 121.2(3) . . ?
C00J C00G C00U 120.8(3) . . ?
C00P C00H C00F 121.6(3) . . ?
C00P C00H C00Q 118.3(3) . . ?
C00Q C00H C00F 120.1(3) . . ?
C00C C00I C00G 121.1(3) . . ?
C00C C00I H00I 119.5 . . ?
C00G C00I H00I 119.5 . . ?
C00D C00J C00G 121.6(3) . . ?
C00D C00J H00J 119.2 . . ?
C00G C00J H00J 119.2 . . ?
C00A C00K H00K 119.9 . . ?
C00S C00K C00A 120.1(3) . . ?
C00S C00K H00K 119.9 . . ?
C00F C00L H00A 108.7 . . ?
C00F C00L H00B 108.7 . . ?
C00F C00L C00O 114.3(3) . . ?
H00A C00L H00B 107.6 . . ?
C00O C00L H00A 108.7 . . ?
C00O C00L H00B 108.7 . . ?
C00N C00M H00M 120.9 . . ?
C00N C00M C00Q 118.1(3) . . ?
C00Q C00M H00M 120.9 . . ?
F002 C00N C00M 119.3(3) . . ?
F002 C00N C00T 117.7(3) . . ?
C00T C00N C00M 123.0(3) . . ?
C00B C00O C00L 113.1(2) . . ?
C00B C00O H00F 109.0 . . ?
C00B C00O H00G 109.0 . . ?
C00L C00O H00F 109.0 . . ?
C00L C00O H00G 109.0 . . ?
H00F C00O H00G 107.8 . . ?
C00H C00P H00P 119.2 . . ?
C00T C00P C00H 121.7(3) . . ?
C00T C00P H00P 119.2 . . ?
C00H C00Q H00Q 119.5 . . ?
C00M C00Q C00H 121.0(3) . . ?
C00M C00Q H00Q 119.5 . . ?
C00E C00R H00R 120.4 . . ?
C00E C00R C00S 119.3(3) . . ?
C00S C00R H00R 120.4 . . ?
C00K C00S H00S 119.5 . . ?
C00R C00S C00K 121.0(3) . . ?
C00R C00S H00S 119.5 . . ?
C00N C00T H00T 121.0 . . ?
C00P C00T C00N 118.0(3) . . ?
C00P C00T H00T 121.0 . . ?
C00G C00U H00H 109.5 . . ?
C00G C00U H00L 109.5 . . ?
C00G C00U H00N 109.5 . . ?
H00H C00U H00L 109.5 . . ?
H00H C00U H00N 109.5 . . ?
H00L C00U H00N 109.5 . . ?

loop_
_geom_bond_atom_site_label_1
_geom_bond_atom_site_label_2
_geom_bond_distance
_geom_bond_site_symmetry_2
_geom_bond_publ_flag
S01 O003 1.435(2) . ?
S01 O004 1.428(2) . ?
S01 N007 1.630(3) . ?
S01 C009 1.756(3) . ?
F002 C00N 1.358(3) . ?
O005 C00B 1.228(3) . ?
O006 C00F 1.216(4) . ?
N007 H007 0.8800 . ?
N007 C00A 1.415(4) . ?
C008 C00A 1.415(4) . ?
C008 C00B 1.492(4) . ?
C008 C00E 1.401(4) . ?
C009 C00C 1.388(4) . ?
C009 C00D 1.379(4) . ?
C00A C00K 1.398(4) . ?
C00B C00O 1.510(4) . ?
C00C H00C 0.9500 . ?
C00C C00I 1.380(4) . ?
C00D H00D 0.9500 . ?
C00D C00J 1.381(4) . ?
C00E H00E 0.9500 . ?
C00E C00R 1.379(4) . ?
C00F C00H 1.494(4) . ?
C00F C00L 1.505(4) . ?
C00G C00I 1.394(4) . ?
C00G C00J 1.395(4) . ?
C00G C00U 1.498(4) . ?
C00H C00P 1.392(4) . ?
C00H C00Q 1.397(4) . ?
C00I H00I 0.9500 . ?
C00J H00J 0.9500 . ?
C00K H00K 0.9500 . ?
C00K C00S 1.386(4) . ?
C00L H00A 0.9900 . ?
C00L H00B 0.9900 . ?
C00L C00O 1.511(4) . ?
C00M H00M 0.9500 . ?
C00M C00N 1.375(4) . ?
C00M C00Q 1.378(4) . ?
C00N C00T 1.373(4) . ?
C00O H00F 0.9900 . ?
C00O H00G 0.9900 . ?
C00P H00P 0.9500 . ?
C00P C00T 1.370(4) . ?
C00Q H00Q 0.9500 . ?
C00R H00R 0.9500 . ?
C00R C00S 1.379(5) . ?
C00S H00S 0.9500 . ?
C00T H00T 0.9500 . ?
C00U H00H 0.9800 . ?
C00U H00L 0.9800 . ?
C00U H00N 0.9800 . ?

loop_
_geom_torsion_atom_site_label_1
_geom_torsion_atom_site_label_2
_geom_torsion_atom_site_label_3
_geom_torsion_atom_site_label_4
_geom_torsion
_geom_torsion_site_symmetry_1
_geom_torsion_site_symmetry_2
_geom_torsion_site_symmetry_3
_geom_torsion_site_symmetry_4
_geom_torsion_publ_flag
S01 N007 C00A C008 -153.8(2) . . . . ?
S01 N007 C00A C00K 30.1(4) . . . . ?
S01 C009 C00C C00I -176.5(2) . . . . ?
S01 C009 C00D C00J 177.2(2) . . . . ?
F002 C00N C00T C00P 179.5(3) . . . . ?
O003 S01 N007 C00A 179.1(2) . . . . ?
O003 S01 C009 C00C 127.6(2) . . . . ?
O003 S01 C009 C00D -50.4(3) . . . . ?
O004 S01 N007 C00A -52.1(3) . . . . ?
O004 S01 C009 C00C -3.4(3) . . . . ?
O004 S01 C009 C00D 178.6(2) . . . . ?
O005 C00B C00O C00L 5.8(4) . . . . ?
O006 C00F C00H C00P -172.3(3) . . . . ?
O006 C00F C00H C00Q 6.1(5) . . . . ?
O006 C00F C00L C00O -9.5(5) . . . . ?
N007 S01 C009 C00C -121.7(2) . . . . ?
N007 S01 C009 C00D 60.3(2) . . . . ?
N007 C00A C00K C00S 176.8(3) . . . . ?
C008 C00A C00K C00S 0.8(5) . . . . ?
C008 C00B C00O C00L -175.8(3) . . . . ?
C008 C00E C00R C00S 0.6(5) . . . . ?
C009 S01 N007 C00A 65.1(3) . . . . ?
C009 C00C C00I C00G -0.7(4) . . . . ?
C009 C00D C00J C00G -0.6(4) . . . . ?
C00A C008 C00B O005 5.2(4) . . . . ?
C00A C008 C00B C00O -173.1(3) . . . . ?
C00A C008 C00E C00R -0.5(5) . . . . ?
C00A C00K C00S C00R -0.7(5) . . . . ?
C00B C008 C00A N007 2.6(4) . . . . ?
C00B C008 C00A C00K 178.7(3) . . . . ?
C00B C008 C00E C00R -179.5(3) . . . . ?
C00C C009 C00D C00J -0.8(4) . . . . ?
C00D C009 C00C C00I 1.4(4) . . . . ?
C00E C008 C00A N007 -176.3(3) . . . . ?
C00E C008 C00A C00K -0.2(4) . . . . ?
C00E C008 C00B O005 -175.9(3) . . . . ?
C00E C008 C00B C00O 5.8(4) . . . . ?
C00E C00R C00S C00K 0.0(5) . . . . ?
C00F C00H C00P C00T 179.0(3) . . . . ?
C00F C00H C00Q C00M -178.9(3) . . . . ?
C00F C00L C00O C00B -70.4(4) . . . . ?
C00H C00F C00L C00O 171.9(3) . . . . ?
C00H C00P C00T C00N -0.3(5) . . . . ?
C00I C00G C00J C00D 1.3(4) . . . . ?
C00J C00G C00I C00C -0.7(4) . . . . ?
C00L C00F C00H C00P 6.4(5) . . . . ?
C00L C00F C00H C00Q -175.3(3) . . . . ?
C00M C00N C00T C00P -0.1(5) . . . . ?
C00N C00M C00Q C00H 0.1(5) . . . . ?
C00P C00H C00Q C00M -0.5(5) . . . . ?
C00Q C00H C00P C00T 0.6(5) . . . . ?
C00Q C00M C00N F002 -179.3(3) . . . . ?
C00Q C00M C00N C00T 0.3(5) . . . . ?
C00U C00G C00I C00C 179.8(3) . . . . ?
C00U C00G C00J C00D -179.2(3) . . . . ?
